data_7129006
loop_
_publ_author_name
'Ponce-de-Le\'on, Jaime'
'Espinet, Pablo'

_publ_section_title
;
 Selective synthesis of fluorinated biaryls by [MCl<sub>2</sub>(PhPEWO-F)]
 (M = Ni, Pd) catalysed Negishi cross-coupling.
;
_journal_issue 83
_journal_name_full 'Chemical communications (Cambridge, England)'
_journal_page_first 10875
_journal_page_last 10878
_journal_paper_doi 10.1039/d1cc04915a
_journal_volume 57
_journal_year 2021
_chemical_formula_moiety 'C54 H34 F8 Ni O2 P2, 0.5(C6 H14)'
_chemical_formula_sum 'C57 H41 F8 Ni O2 P2'
_chemical_formula_weight 1030.55
_space_group_crystal_system monoclinic
_space_group_IT_number 14
_space_group_name_Hall '-P 2yn'
_space_group_name_H-M_alt 'P 1 21/n 1'
_atom_sites_solution_hydrogens geom
_atom_sites_solution_primary iterative
_audit_creation_date 2020-03-07
_audit_creation_method
;
Olex2 1.2
(compiled 2018.05.29 svn.r3508 for OlexSys, GUI svn.r5506)
;
_audit_update_record
;
2021-08-27 deposited with the CCDC.	2021-09-22 downloaded from the CCDC.
;
_cell_angle_alpha 90
_cell_angle_beta 92.706(2)
_cell_angle_gamma 90
_cell_formula_units_Z 4
_cell_length_a 14.2684(4)
_cell_length_b 16.5014(5)
_cell_length_c 21.5435(6)
_cell_measurement_reflns_used 5843
_cell_measurement_temperature 294
_cell_measurement_theta_max 28.7910
_cell_measurement_theta_min 3.7430
_cell_volume 5066.7(3)
_computing_cell_refinement 'CrysAlisPro 1.171.39.45g (Rigaku OD, 2018)'
_computing_data_collection 'CrysAlisPro 1.171.39.45g (Rigaku OD, 2018)'
_computing_data_reduction 'CrysAlisPro 1.171.39.45g (Rigaku OD, 2018)'
_computing_molecular_graphics 'Olex2 (Dolomanov et al., 2009)'
_computing_publication_material 'Olex2 (Dolomanov et al., 2009)'
_computing_structure_refinement 'ShelXL (Sheldrick, 2015)'
_computing_structure_solution 'olex2.solve (Bourhis et al., 2015)'
_diffrn_ambient_temperature 294.0
_diffrn_detector_area_resol_mean 10.4757
_diffrn_detector_type Atlas
_diffrn_measured_fraction_theta_full 0.993
_diffrn_measured_fraction_theta_max 0.816
_diffrn_measurement_details
;
List of Runs (angles in degrees, time in seconds):

  # Type    Start    End  Width  t~exp~   \w     \q     \k     \f   Frames
#--------------------------------------------------------------------------
  1  \w    -57.00  30.00   1.00   38.53    --   12.36 -37.00-180.00   87
  2  \w    -20.00  52.00   1.00   38.53    --   12.36 -99.00 -30.00   72
;
_diffrn_measurement_device 'four-circle diffractometer'
_diffrn_measurement_device_type 'SuperNova, Dual, Cu at home/near, Atlas'
_diffrn_measurement_method '\w scans'
_diffrn_radiation_type MoK\a
_diffrn_radiation_wavelength 0.71073
_diffrn_reflns_av_R_equivalents 0.0288
_diffrn_reflns_av_unetI/netI 0.0542
_diffrn_reflns_Laue_measured_fraction_full 0.993
_diffrn_reflns_Laue_measured_fraction_max 0.816
_diffrn_reflns_limit_h_max 13
_diffrn_reflns_limit_h_min -19
_diffrn_reflns_limit_k_max 22
_diffrn_reflns_limit_k_min -20
_diffrn_reflns_limit_l_max 27
_diffrn_reflns_limit_l_min -26
_diffrn_reflns_number 21823
_diffrn_reflns_point_group_measured_fraction_full 0.993
_diffrn_reflns_point_group_measured_fraction_max 0.816
_diffrn_reflns_theta_full 25.000
_diffrn_reflns_theta_max 29.801
_diffrn_reflns_theta_min 3.294
_exptl_absorpt_coefficient_mu 0.517
_exptl_absorpt_correction_T_max 1.000
_exptl_absorpt_correction_T_min 0.523
_exptl_absorpt_correction_type gaussian
_exptl_absorpt_process_details
;
CrysAlisPro 1.171.39.45g (Rigaku Oxford Diffraction, 2018)
Numerical absorption correction based on gaussian integration over
			a multifaceted crystal model
Empirical absorption correction using spherical harmonics,
 implemented in SCALE3 ABSPACK scaling algorithm.
;
_exptl_crystal_colour red
_exptl_crystal_colour_primary red
_exptl_crystal_density_diffrn 1.351
_exptl_crystal_description prism
_exptl_crystal_F_000 2116
_exptl_crystal_recrystallization_method 'Re-crystallisation from solvent: Toluene/n-hexane'
_exptl_crystal_size_max 0.267
_exptl_crystal_size_mid 0.182
_exptl_crystal_size_min 0.086
_refine_diff_density_max 0.687
_refine_diff_density_min -0.284
_refine_diff_density_rms 0.076
_refine_ls_extinction_method none
_refine_ls_goodness_of_fit_ref 1.072
_refine_ls_hydrogen_treatment constr
_refine_ls_matrix_type full
_refine_ls_number_parameters 660
_refine_ls_number_reflns 11837
_refine_ls_number_restraints 5
_refine_ls_restrained_S_all 1.083
_refine_ls_R_factor_all 0.0880
_refine_ls_R_factor_gt 0.0540
_refine_ls_shift/su_max 0.002
_refine_ls_shift/su_mean 0.000
_refine_ls_structure_factor_coef Fsqd
_refine_ls_weighting_details 'w=1/[\s^2^(Fo^2^)+(0.0828P)^2^+1.6955P] where P=(Fo^2^+2Fc^2^)/3'
_refine_ls_weighting_scheme calc
_refine_ls_wR_factor_gt 0.1451
_refine_ls_wR_factor_ref 0.1751
_reflns_Friedel_coverage 0.000
_reflns_number_gt 8118
_reflns_number_total 11837
_reflns_threshold_expression 'I > 2\s(I)'
_cod_data_source_file d1cc04915a2.cif
_cod_data_source_block ni(phpewof)2_4
_cod_depositor_comments 'Adding full bibliography for 7129006.cif.'
_cod_original_cell_volume 5066.7(2)
_cod_database_code 7129006
_shelx_shelxl_version_number 2014/7
_shelx_space_group_comment
;
The symmetry employed for this shelxl refinement is uniquely defined
by the following loop, which should always be used as a source of
symmetry information in preference to the above space-group names.
They are only intended as comments.
;
_olex2_refinement_description
;
1. Fixed Uiso
 At 1.2 times of:
  All C(H) groups, All C(H,H) groups
 At 1.5 times of:
  All C(H,H,H) groups
2. Restrained distances
 C0AA-C1AA
 1.55 with sigma of 0.02
 C1AA-C2AA
 1.55 with sigma of 0.02
 C2AA-C3AA
 1.55 with sigma of 0.02
 C3AA-C4AA
 1.55 with sigma of 0.02
 C4AA-C5AA
 1.55 with sigma of 0.02
3. Others
 Fixed Sof: C5AA(0.5) H5AA(0.5) H5AB(0.5) H5AC(0.5) C0AA(0.5) H0AA(0.5)
 H0AB(0.5) H0AC(0.5) C1AA(0.5) H1AA(0.5) H1AB(0.5) C2AA(0.5) H2AA(0.5)
 H2AB(0.5) C3AA(0.5) H3AB(0.5) H3AA(0.5) C4AA(0.5) H4AA(0.5) H4AB(0.5)
4.a Ternary CH refined with riding coordinates:
 C34(H34), C8(H8), C35(H35), C7(H7)
4.b Secondary CH2 refined with riding coordinates:
 C1AA(H1AA,H1AB), C2AA(H2AA,H2AB), C3AA(H3AB,H3AA), C4AA(H4AA,H4AB)
4.c Aromatic/amide H refined with riding coordinates:
 C22(H22), C24(H24), C48(H48), C26(H26), C44(H44), C11(H11), C52(H52),
 C21(H21), C23(H23), C39(H39), C50(H50), C15(H15), C54(H54), C42(H42), C25(H25),
  C38(H38), C19(H19), C51(H51), C47(H47), C40(H40), C20(H20), C17(H17),
 C46(H46), C53(H53), C45(H45), C13(H13), C14(H14), C18(H18), C41(H41), C12(H12)
4.d Idealised Me refined as rotating group:
 C5AA(H5AA,H5AB,H5AC), C0AA(H0AA,H0AB,H0AC)
;
_olex2_submission_special_instructions 'No special instructions were received'
_oxdiff_exptl_absorpt_empirical_details
;
Empirical correction (ABSPACK) includes:
- Absorption correction using spherical harmonics
- Frame scaling
;

loop_
_space_group_symop_operation_xyz
'x, y, z'
'-x+1/2, y+1/2, -z+1/2'
'-x, -y, -z'
'x-1/2, -y-1/2, z-1/2'

loop_
_atom_site_label
_atom_site_type_symbol
_atom_site_fract_x
_atom_site_fract_y
_atom_site_fract_z
_atom_site_U_iso_or_equiv
_atom_site_adp_type
_atom_site_occupancy
_atom_site_site_symmetry_order
_atom_site_calc_flag
_atom_site_refinement_flags_posn
_atom_site_refinement_flags_adp
_atom_site_refinement_flags_occupancy
_atom_site_disorder_assembly
_atom_site_disorder_group
Ni1 Ni -0.00642(2) 0.72010(2) 0.24533(2) 0.03126(12) Uani 1 1 d . . . . .
P2 P 0.05970(5) 0.63894(5) 0.32428(3) 0.03443(18) Uani 1 1 d . . . . .
P1 P -0.02278(6) 0.64460(5) 0.15593(3) 0.03577(19) Uani 1 1 d . . . . .
F1 F -0.10342(18) 0.64263(13) 0.01342(9) 0.0670(6) Uani 1 1 d . . . . .
F8 F -0.03746(15) 0.91770(13) 0.39820(10) 0.0663(6) Uani 1 1 d . . . . .
C34 C -0.0602(2) 0.78732(19) 0.31443(13) 0.0360(6) Uani 1 1 d . . . . .
H34 H -0.0794 0.8422 0.3021 0.043 Uiso 1 1 calc R . . . .
F5 F 0.15436(15) 0.64471(13) 0.46081(9) 0.0599(6) Uani 1 1 d . . . . .
C28 C 0.0555(2) 0.71389(19) 0.38700(13) 0.0371(7) Uani 1 1 d . . . . .
F4 F -0.08021(17) 0.94317(12) 0.11301(10) 0.0654(6) Uani 1 1 d . . . . .
F6 F 0.16579(18) 0.77457(16) 0.53509(10) 0.0791(8) Uani 1 1 d . . . . .
C33 C 0.0024(2) 0.78336(19) 0.37151(13) 0.0372(7) Uani 1 1 d . . . . .
C1 C -0.0587(2) 0.72441(19) 0.10076(14) 0.0399(7) Uani 1 1 d . . . . .
C4 C -0.1236(3) 0.8572(2) 0.03123(16) 0.0525(9) Uani 1 1 d . . . . .
O1 O 0.09085(16) 0.90530(14) 0.28417(11) 0.0515(6) Uani 1 1 d . . . . .
F2 F -0.16626(18) 0.76897(15) -0.05135(9) 0.0726(7) Uani 1 1 d . . . . .
C8 C 0.0839(2) 0.80343(18) 0.20666(13) 0.0369(6) Uani 1 1 d . . . . .
H8 H 0.1228 0.7831 0.1738 0.044 Uiso 1 1 calc R . . . .
O2 O -0.22066(16) 0.81059(15) 0.23166(13) 0.0580(6) Uani 1 1 d . . . . .
C16 C 0.0854(2) 0.6033(2) 0.12568(15) 0.0441(7) Uani 1 1 d . . . . .
C35 C -0.1256(2) 0.72659(19) 0.29759(14) 0.0384(7) Uani 1 1 d . . . . .
H35 H -0.1327 0.6832 0.3281 0.046 Uiso 1 1 calc R . . . .
C7 C -0.0118(2) 0.81852(18) 0.18969(13) 0.0365(6) Uani 1 1 d . . . . .
H7 H -0.0373 0.8669 0.2093 0.044 Uiso 1 1 calc R . . . .
F3 F -0.15567(19) 0.92064(15) -0.00177(10) 0.0789(7) Uani 1 1 d . . . . .
C49 C 0.1770(2) 0.59447(19) 0.33287(14) 0.0399(7) Uani 1 1 d . . . . .
C9 C 0.1314(2) 0.85465(19) 0.25431(14) 0.0399(7) Uani 1 1 d . . . . .
C6 C -0.0524(2) 0.80261(19) 0.12614(14) 0.0379(7) Uani 1 1 d . . . . .
C43 C -0.0162(2) 0.55677(19) 0.34798(14) 0.0418(7) Uani 1 1 d . . . . .
C30 C 0.1135(3) 0.7778(2) 0.48097(16) 0.0532(9) Uani 1 1 d . . . . .
C27 C -0.1080(2) 0.56407(19) 0.13918(13) 0.0395(7) Uani 1 1 d . . . . .
C37 C -0.2832(2) 0.6798(2) 0.24972(15) 0.0459(8) Uani 1 1 d . . . . .
C22 C -0.2019(2) 0.5816(2) 0.12653(15) 0.0481(8) Uani 1 1 d . . . . .
H22 H -0.2215 0.6353 0.1239 0.058 Uiso 1 1 calc R . . . .
C36 C -0.2095(2) 0.7450(2) 0.25742(15) 0.0422(7) Uani 1 1 d . . . . .
C10 C 0.2351(2) 0.8431(2) 0.26667(15) 0.0430(7) Uani 1 1 d . . . . .
F7 F 0.07138(19) 0.91219(16) 0.50233(12) 0.0873(8) Uani 1 1 d . . . . .
C3 C -0.1284(3) 0.7806(2) 0.00637(15) 0.0516(9) Uani 1 1 d . . . . .
C2 C -0.0954(3) 0.7160(2) 0.04051(15) 0.0479(8) Uani 1 1 d . . . . .
C32 C 0.0100(2) 0.8490(2) 0.41090(15) 0.0463(8) Uani 1 1 d . . . . .
C24 C -0.2398(3) 0.4402(3) 0.12309(19) 0.0637(10) Uani 1 1 d . . . . .
H24 H -0.2840 0.3991 0.1180 0.076 Uiso 1 1 calc R . . . .
C5 C -0.0853(2) 0.8677(2) 0.09019(15) 0.0450(7) Uani 1 1 d . . . . .
C48 C -0.0435(3) 0.4993(2) 0.30388(18) 0.0617(10) Uani 1 1 d . . . . .
H48 H -0.0200 0.5023 0.2644 0.074 Uiso 1 1 calc R . . . .
C31 C 0.0661(3) 0.8473(2) 0.46506(17) 0.0568(10) Uani 1 1 d . . . . .
C29 C 0.1073(2) 0.7118(2) 0.44285(15) 0.0461(8) Uani 1 1 d . . . . .
C26 C -0.0810(3) 0.4836(2) 0.14370(18) 0.0560(9) Uani 1 1 d . . . . .
H26 H -0.0183 0.4706 0.1519 0.067 Uiso 1 1 calc R . . . .
C44 C -0.0510(3) 0.5502(3) 0.40627(18) 0.0642(10) Uani 1 1 d . . . . .
H44 H -0.0334 0.5875 0.4370 0.077 Uiso 1 1 calc R . . . .
C11 C 0.2946(2) 0.8140(2) 0.22248(17) 0.0554(9) Uani 1 1 d . . . . .
H11 H 0.2703 0.8003 0.1831 0.066 Uiso 1 1 calc R . . . .
C52 C 0.3581(3) 0.5333(3) 0.34267(19) 0.0624(10) Uani 1 1 d . . . . .
H52 H 0.4188 0.5126 0.3454 0.075 Uiso 1 1 calc R . . . .
C21 C 0.1655(3) 0.6026(2) 0.16366(18) 0.0593(10) Uani 1 1 d . . . . .
H21 H 0.1634 0.6224 0.2040 0.071 Uiso 1 1 calc R . . . .
C23 C -0.2665(3) 0.5200(3) 0.11775(17) 0.0583(10) Uani 1 1 d . . . . .
H23 H -0.3290 0.5326 0.1081 0.070 Uiso 1 1 calc R . . . .
C39 C -0.4343(3) 0.6383(3) 0.2064(3) 0.0920(17) Uani 1 1 d . . . . .
H39 H -0.4889 0.6506 0.1829 0.110 Uiso 1 1 calc R . . . .
C50 C 0.2525(2) 0.6404(2) 0.31636(18) 0.0538(9) Uani 1 1 d . . . . .
H50 H 0.2426 0.6928 0.3015 0.065 Uiso 1 1 calc R . . . .
C15 C 0.2730(3) 0.8640(2) 0.32536(18) 0.0586(10) Uani 1 1 d . . . . .
H15 H 0.2347 0.8851 0.3551 0.070 Uiso 1 1 calc R . . . .
C54 C 0.1939(3) 0.5170(2) 0.35498(19) 0.0573(9) Uani 1 1 d . . . . .
H54 H 0.1442 0.4849 0.3667 0.069 Uiso 1 1 calc R . . . .
C42 C -0.2735(3) 0.6019(3) 0.27464(18) 0.0644(11) Uani 1 1 d . . . . .
H42 H -0.2191 0.5886 0.2979 0.077 Uiso 1 1 calc R . . . .
C25 C -0.1472(3) 0.4221(2) 0.1360(2) 0.0692(12) Uani 1 1 d . . . . .
H25 H -0.1285 0.3683 0.1397 0.083 Uiso 1 1 calc R . . . .
C38 C -0.3645(2) 0.6969(3) 0.2145(2) 0.0713(13) Uani 1 1 d . . . . .
H38 H -0.3725 0.7477 0.1962 0.086 Uiso 1 1 calc R . . . .
C19 C 0.2525(4) 0.5435(3) 0.0835(2) 0.0827(14) Uani 1 1 d . . . . .
H19 H 0.3088 0.5242 0.0692 0.099 Uiso 1 1 calc R . . . .
C51 C 0.3422(3) 0.6100(3) 0.3215(2) 0.0664(11) Uani 1 1 d . . . . .
H51 H 0.3923 0.6421 0.3104 0.080 Uiso 1 1 calc R . . . .
C47 C -0.1048(3) 0.4377(3) 0.3172(2) 0.0750(12) Uani 1 1 d . . . . .
H47 H -0.1232 0.4003 0.2867 0.090 Uiso 1 1 calc R . . . .
C40 C -0.4240(3) 0.5641(3) 0.2321(2) 0.0844(15) Uani 1 1 d . . . . .
H40 H -0.4720 0.5262 0.2271 0.101 Uiso 1 1 calc R . . . .
C20 C 0.2492(3) 0.5728(3) 0.1430(2) 0.0793(13) Uani 1 1 d . . . . .
H20 H 0.3029 0.5727 0.1693 0.095 Uiso 1 1 calc R . . . .
C17 C 0.0899(3) 0.5712(3) 0.06602(19) 0.0702(11) Uani 1 1 d . . . . .
H17 H 0.0360 0.5690 0.0401 0.084 Uiso 1 1 calc R . . . .
C46 C -0.1384(3) 0.4321(3) 0.3751(3) 0.0807(14) Uani 1 1 d . . . . .
H46 H -0.1790 0.3902 0.3845 0.097 Uiso 1 1 calc R . . . .
C53 C 0.2845(3) 0.4870(3) 0.3598(2) 0.0683(11) Uani 1 1 d . . . . .
H53 H 0.2953 0.4349 0.3749 0.082 Uiso 1 1 calc R . . . .
C45 C -0.1125(4) 0.4880(3) 0.4193(2) 0.0883(15) Uani 1 1 d . . . . .
H45 H -0.1363 0.4844 0.4586 0.106 Uiso 1 1 calc R . . . .
C13 C 0.4251(3) 0.8243(3) 0.2949(2) 0.0783(14) Uani 1 1 d . . . . .
H13 H 0.4888 0.8175 0.3045 0.094 Uiso 1 1 calc R . . . .
C14 C 0.3681(3) 0.8531(3) 0.3392(2) 0.0746(13) Uani 1 1 d . . . . .
H14 H 0.3932 0.8654 0.3787 0.090 Uiso 1 1 calc R . . . .
C18 C 0.1734(4) 0.5427(3) 0.0452(2) 0.0824(14) Uani 1 1 d . . . . .
H18 H 0.1760 0.5228 0.0049 0.099 Uiso 1 1 calc R . . . .
C41 C -0.3429(3) 0.5440(3) 0.2656(2) 0.0780(13) Uani 1 1 d . . . . .
H41 H -0.3348 0.4922 0.2819 0.094 Uiso 1 1 calc R . . . .
C12 C 0.3893(3) 0.8054(3) 0.2365(2) 0.0705(11) Uani 1 1 d . . . . .
H12 H 0.4287 0.7867 0.2065 0.085 Uiso 1 1 calc R . . . .
C5AA C 0.0670(8) 0.8363(9) -0.0892(5) 0.108(4) Uani 0.5 1 d D . P . .
H5AA H 0.1059 0.8394 -0.1243 0.162 Uiso 0.5 1 calc GR . P . .
H5AB H 0.0243 0.8813 -0.0901 0.162 Uiso 0.5 1 calc GR . P . .
H5AC H 0.0321 0.7865 -0.0909 0.162 Uiso 0.5 1 calc GR . P . .
C0AA C 0.4182(11) 0.7775(15) 0.0689(6) 0.205(12) Uani 0.5 1 d D . P . .
H0AA H 0.4795 0.7566 0.0618 0.308 Uiso 0.5 1 calc GR . P . .
H0AB H 0.3972 0.7566 0.1075 0.308 Uiso 0.5 1 calc GR . P . .
H0AC H 0.4205 0.8356 0.0708 0.308 Uiso 0.5 1 calc GR . P . .
C1AA C 0.3577(10) 0.7543(12) 0.0219(8) 0.169(8) Uani 0.5 1 d D . P . .
H1AA H 0.3502 0.6960 0.0242 0.203 Uiso 0.5 1 calc R . P . .
H1AB H 0.3864 0.7661 -0.0170 0.203 Uiso 0.5 1 calc R . P . .
C2AA C 0.2666(12) 0.7899(12) 0.0195(7) 0.162(8) Uani 0.5 1 d D . P . .
H2AA H 0.2742 0.8454 0.0337 0.195 Uiso 0.5 1 calc R . P . .
H2AB H 0.2308 0.7620 0.0502 0.195 Uiso 0.5 1 calc R . P . .
C3AA C 0.2071(14) 0.7927(12) -0.0381(9) 0.263(17) Uani 0.5 1 d D . P . .
H3AB H 0.2439 0.8150 -0.0708 0.316 Uiso 0.5 1 calc R . P . .
H3AA H 0.1908 0.7375 -0.0499 0.316 Uiso 0.5 1 calc R . P . .
C4AA C 0.1219(10) 0.8388(14) -0.0357(7) 0.182(9) Uani 0.5 1 d D . P . .
H4AA H 0.0859 0.8184 -0.0019 0.218 Uiso 0.5 1 calc R . P . .
H4AB H 0.1378 0.8948 -0.0264 0.218 Uiso 0.5 1 calc R . P . .

loop_
_atom_site_aniso_label
_atom_site_aniso_U_11
_atom_site_aniso_U_22
_atom_site_aniso_U_33
_atom_site_aniso_U_23
_atom_site_aniso_U_13
_atom_site_aniso_U_12
Ni1 0.0318(2) 0.0305(2) 0.0311(2) -0.00127(14) -0.00118(14) 0.00086(15)
P2 0.0376(4) 0.0317(4) 0.0336(4) 0.0003(3) -0.0021(3) 0.0015(3)
P1 0.0416(4) 0.0327(4) 0.0327(4) -0.0030(3) -0.0022(3) 0.0012(3)
F1 0.1054(18) 0.0544(13) 0.0397(11) -0.0113(9) -0.0133(11) 0.0015(12)
F8 0.0711(14) 0.0549(13) 0.0713(14) -0.0238(11) -0.0121(11) 0.0233(11)
C34 0.0331(15) 0.0378(16) 0.0372(15) -0.0041(12) 0.0029(11) 0.0048(13)
F5 0.0729(14) 0.0608(14) 0.0442(11) 0.0058(9) -0.0163(10) 0.0106(11)
C28 0.0371(15) 0.0404(17) 0.0338(15) -0.0046(12) 0.0016(12) -0.0038(13)
F4 0.0906(16) 0.0376(11) 0.0657(13) 0.0042(9) -0.0201(11) 0.0028(11)
F6 0.0845(16) 0.100(2) 0.0493(13) -0.0218(12) -0.0298(11) 0.0115(14)
C33 0.0349(15) 0.0418(17) 0.0350(15) -0.0046(13) 0.0020(12) 0.0018(13)
C1 0.0473(17) 0.0387(17) 0.0331(15) 0.0005(12) -0.0026(12) -0.0005(14)
C4 0.060(2) 0.051(2) 0.0456(19) 0.0120(16) -0.0075(16) 0.0030(17)
O1 0.0532(14) 0.0454(14) 0.0559(14) -0.0146(11) 0.0029(11) -0.0057(11)
F2 0.0972(18) 0.0812(17) 0.0370(11) 0.0006(10) -0.0234(11) 0.0029(13)
C8 0.0385(15) 0.0364(16) 0.0358(15) 0.0000(12) 0.0004(12) -0.0037(13)
O2 0.0440(13) 0.0455(15) 0.0829(18) 0.0110(13) -0.0137(12) 0.0024(11)
C16 0.0473(18) 0.0402(18) 0.0450(18) -0.0055(14) 0.0058(14) 0.0029(15)
C35 0.0339(15) 0.0435(18) 0.0379(16) 0.0002(13) 0.0024(12) 0.0023(13)
C7 0.0439(17) 0.0286(15) 0.0365(15) 0.0007(12) -0.0033(12) 0.0012(13)
F3 0.1101(19) 0.0615(14) 0.0621(14) 0.0179(11) -0.0287(13) 0.0094(13)
C49 0.0419(17) 0.0374(16) 0.0398(16) -0.0024(13) -0.0035(12) 0.0060(14)
C9 0.0439(17) 0.0368(17) 0.0389(16) 0.0027(13) 0.0007(13) -0.0091(14)
C6 0.0390(16) 0.0369(16) 0.0375(16) 0.0036(12) -0.0008(12) -0.0018(13)
C43 0.0441(17) 0.0357(16) 0.0449(18) 0.0050(13) -0.0041(13) 0.0000(14)
C30 0.053(2) 0.067(3) 0.0389(18) -0.0117(16) -0.0098(15) -0.0017(18)
C27 0.0456(17) 0.0391(17) 0.0334(15) -0.0063(12) -0.0043(12) -0.0018(14)
C37 0.0331(16) 0.054(2) 0.0512(19) -0.0091(16) 0.0052(13) -0.0002(15)
C22 0.0460(18) 0.051(2) 0.0477(19) -0.0056(15) 0.0021(14) 0.0025(16)
C36 0.0311(15) 0.0465(19) 0.0489(18) -0.0079(15) 0.0010(13) 0.0050(14)
C10 0.0424(17) 0.0397(17) 0.0463(18) 0.0053(14) -0.0049(14) -0.0113(14)
F7 0.0996(19) 0.0821(18) 0.0774(16) -0.0491(14) -0.0247(14) 0.0124(14)
C3 0.060(2) 0.063(2) 0.0313(16) 0.0042(15) -0.0086(14) -0.0010(18)
C2 0.059(2) 0.047(2) 0.0374(17) -0.0033(14) -0.0043(14) -0.0009(16)
C32 0.0442(18) 0.048(2) 0.0464(18) -0.0103(15) -0.0020(14) 0.0076(16)
C24 0.061(2) 0.058(2) 0.071(3) -0.0039(19) -0.0097(19) -0.019(2)
C5 0.0502(19) 0.0373(17) 0.0469(18) 0.0018(14) -0.0045(14) -0.0003(15)
C48 0.077(3) 0.050(2) 0.057(2) 0.0009(17) 0.0004(19) -0.015(2)
C31 0.056(2) 0.062(2) 0.051(2) -0.0277(18) -0.0074(16) -0.0004(19)
C29 0.0477(18) 0.053(2) 0.0366(17) 0.0028(15) -0.0046(13) 0.0047(16)
C26 0.049(2) 0.0414(19) 0.076(3) -0.0033(17) -0.0164(17) -0.0015(16)
C44 0.078(3) 0.059(2) 0.057(2) 0.0001(18) 0.0175(19) -0.016(2)
C11 0.0454(19) 0.065(2) 0.056(2) -0.0023(18) -0.0023(16) -0.0042(18)
C52 0.046(2) 0.063(3) 0.077(3) -0.013(2) -0.0109(18) 0.015(2)
C21 0.050(2) 0.068(3) 0.061(2) -0.0116(19) 0.0044(17) 0.0092(19)
C23 0.0430(19) 0.073(3) 0.058(2) -0.0028(19) -0.0008(16) -0.0036(19)
C39 0.038(2) 0.082(4) 0.153(5) -0.036(3) -0.018(3) 0.004(2)
C50 0.0447(19) 0.044(2) 0.073(2) 0.0074(17) -0.0012(16) 0.0015(16)
C15 0.063(2) 0.058(2) 0.053(2) -0.0008(17) -0.0078(17) -0.0195(19)
C54 0.055(2) 0.0379(19) 0.079(3) 0.0053(17) 0.0001(18) 0.0032(17)
C42 0.063(2) 0.070(3) 0.060(2) 0.011(2) -0.0027(18) -0.022(2)
C25 0.072(3) 0.040(2) 0.093(3) -0.005(2) -0.020(2) -0.0035(19)
C38 0.041(2) 0.056(2) 0.116(4) -0.018(2) -0.021(2) 0.0095(18)
C19 0.076(3) 0.076(3) 0.100(4) -0.008(3) 0.042(3) 0.014(3)
C51 0.041(2) 0.068(3) 0.090(3) 0.005(2) -0.0025(18) -0.0019(19)
C47 0.082(3) 0.049(2) 0.093(3) -0.001(2) -0.009(3) -0.018(2)
C40 0.053(3) 0.085(4) 0.117(4) -0.035(3) 0.018(3) -0.023(3)
C20 0.051(2) 0.093(4) 0.094(3) -0.014(3) 0.008(2) 0.015(2)
C17 0.073(3) 0.082(3) 0.056(2) -0.021(2) 0.0098(19) 0.009(2)
C46 0.072(3) 0.054(3) 0.117(4) 0.016(3) 0.015(3) -0.019(2)
C53 0.068(3) 0.046(2) 0.090(3) 0.001(2) -0.011(2) 0.021(2)
C45 0.104(4) 0.079(3) 0.086(3) 0.011(3) 0.042(3) -0.021(3)
C13 0.047(2) 0.080(3) 0.105(4) 0.017(3) -0.024(2) -0.013(2)
C14 0.066(3) 0.086(3) 0.069(3) 0.011(2) -0.027(2) -0.026(2)
C18 0.097(4) 0.082(3) 0.071(3) -0.020(2) 0.032(3) 0.013(3)
C41 0.080(3) 0.077(3) 0.078(3) 0.007(2) 0.008(2) -0.034(3)
C12 0.044(2) 0.078(3) 0.090(3) 0.004(2) 0.001(2) -0.002(2)
C5AA 0.082(7) 0.151(12) 0.090(8) 0.033(8) 0.008(6) -0.004(7)
C0AA 0.116(11) 0.44(4) 0.058(7) -0.063(13) 0.024(7) 0.053(16)
C1AA 0.145(15) 0.202(18) 0.168(17) 0.014(14) 0.105(14) 0.030(14)
C2AA 0.199(19) 0.193(18) 0.100(11) -0.035(11) 0.058(11) 0.040(14)
C3AA 0.36(4) 0.21(2) 0.24(3) -0.12(2) 0.23(3) -0.13(2)
C4AA 0.103(11) 0.29(3) 0.153(15) -0.061(16) 0.055(11) -0.040(14)

loop_
_atom_type_symbol
_atom_type_description
_atom_type_scat_dispersion_real
_atom_type_scat_dispersion_imag
_atom_type_scat_source
C C 0.0033 0.0016 'International Tables Vol C Tables 4.2.6.8 and 6.1.1.4'
H H 0.0000 0.0000 'International Tables Vol C Tables 4.2.6.8 and 6.1.1.4'
F F 0.0171 0.0103 'International Tables Vol C Tables 4.2.6.8 and 6.1.1.4'
Ni Ni 0.3393 1.1124 'International Tables Vol C Tables 4.2.6.8 and 6.1.1.4'
O O 0.0106 0.0060 'International Tables Vol C Tables 4.2.6.8 and 6.1.1.4'
P P 0.1023 0.0942 'International Tables Vol C Tables 4.2.6.8 and 6.1.1.4'

loop_
_exptl_crystal_face_index_h
_exptl_crystal_face_index_k
_exptl_crystal_face_index_l
_exptl_crystal_face_perp_dist
1 -1 0 0.0430
-1 1 0 0.0430
-5 -5 2 0.0843
5 5 -2 0.0843
1 -1 -5 0.1026
-1 1 5 0.1026
1 1 5 0.1268

loop_
_geom_angle_atom_site_label_1
_geom_angle_atom_site_label_2
_geom_angle_atom_site_label_3
_geom_angle
_geom_angle_site_symmetry_1
_geom_angle_site_symmetry_3
_geom_angle_publ_flag
P1 Ni1 P2 108.79(3) . . ?
C34 Ni1 P2 86.15(9) . . ?
C34 Ni1 P1 151.91(8) . . ?
C34 Ni1 C8 101.19(12) . . ?
C34 Ni1 C35 39.85(12) . . ?
C8 Ni1 P2 115.74(8) . . ?
C8 Ni1 P1 93.61(9) . . ?
C8 Ni1 C35 135.79(12) . . ?
C35 Ni1 P2 87.01(9) . . ?
C35 Ni1 P1 115.31(9) . . ?
C7 Ni1 P2 154.06(9) . . ?
C7 Ni1 P1 86.50(9) . . ?
C7 Ni1 C34 89.47(12) . . ?
C7 Ni1 C8 40.42(11) . . ?
C7 Ni1 C35 105.68(12) . . ?
C28 P2 Ni1 97.12(10) . . ?
C49 P2 Ni1 129.93(11) . . ?
C49 P2 C28 104.93(14) . . ?
C43 P2 Ni1 114.01(10) . . ?
C43 P2 C28 104.75(14) . . ?
C43 P2 C49 103.05(15) . . ?
C1 P1 Ni1 99.70(10) . . ?
C1 P1 C16 104.52(15) . . ?
C16 P1 Ni1 116.46(11) . . ?
C27 P1 Ni1 126.95(10) . . ?
C27 P1 C1 103.41(14) . . ?
C27 P1 C16 102.88(15) . . ?
Ni1 C34 H34 114.5 . . ?
C33 C34 Ni1 110.40(19) . . ?
C33 C34 H34 114.5 . . ?
C35 C34 Ni1 72.00(17) . . ?
C35 C34 H34 114.5 . . ?
C35 C34 C33 123.2(3) . . ?
C33 C28 P2 114.3(2) . . ?
C29 C28 P2 126.1(2) . . ?
C29 C28 C33 119.2(3) . . ?
C28 C33 C34 121.9(3) . . ?
C32 C33 C34 120.1(3) . . ?
C32 C33 C28 118.0(3) . . ?
C6 C1 P1 113.4(2) . . ?
C2 C1 P1 128.2(2) . . ?
C2 C1 C6 118.2(3) . . ?
F3 C4 C3 120.3(3) . . ?
F3 C4 C5 120.5(3) . . ?
C5 C4 C3 119.2(3) . . ?
Ni1 C8 H8 116.4 . . ?
C7 C8 Ni1 67.24(16) . . ?
C7 C8 H8 116.4 . . ?
C7 C8 C9 119.0(3) . . ?
C9 C8 Ni1 111.9(2) . . ?
C9 C8 H8 116.4 . . ?
C21 C16 P1 118.8(3) . . ?
C21 C16 C17 118.1(3) . . ?
C17 C16 P1 123.0(3) . . ?
Ni1 C35 H35 115.9 . . ?
C34 C35 Ni1 68.14(16) . . ?
C34 C35 H35 115.9 . . ?
C34 C35 C36 121.0(3) . . ?
C36 C35 Ni1 110.7(2) . . ?
C36 C35 H35 115.9 . . ?
Ni1 C7 H7 113.8 . . ?
C8 C7 Ni1 72.34(17) . . ?
C8 C7 H7 113.8 . . ?
C8 C7 C6 122.4(3) . . ?
C6 C7 Ni1 114.1(2) . . ?
C6 C7 H7 113.8 . . ?
C50 C49 P2 118.4(2) . . ?
C50 C49 C54 118.1(3) . . ?
C54 C49 P2 123.4(3) . . ?
O1 C9 C8 123.3(3) . . ?
O1 C9 C10 118.8(3) . . ?
C8 C9 C10 117.9(3) . . ?
C1 C6 C7 122.5(3) . . ?
C5 C6 C1 118.6(3) . . ?
C5 C6 C7 118.9(3) . . ?
C48 C43 P2 118.0(3) . . ?
C44 C43 P2 124.0(3) . . ?
C44 C43 C48 118.0(3) . . ?
F6 C30 C31 119.6(3) . . ?
F6 C30 C29 120.3(3) . . ?
C29 C30 C31 120.1(3) . . ?
C22 C27 P1 121.0(3) . . ?
C26 C27 P1 120.3(2) . . ?
C26 C27 C22 118.5(3) . . ?
C42 C37 C36 123.9(3) . . ?
C38 C37 C36 118.5(3) . . ?
C38 C37 C42 117.6(3) . . ?
C27 C22 H22 119.8 . . ?
C23 C22 C27 120.4(3) . . ?
C23 C22 H22 119.8 . . ?
O2 C36 C35 122.2(3) . . ?
O2 C36 C37 120.4(3) . . ?
C35 C36 C37 117.4(3) . . ?
C11 C10 C9 123.4(3) . . ?
C11 C10 C15 118.8(3) . . ?
C15 C10 C9 117.8(3) . . ?
F2 C3 C4 120.1(3) . . ?
F2 C3 C2 119.9(3) . . ?
C2 C3 C4 119.9(3) . . ?
F1 C2 C1 121.2(3) . . ?
F1 C2 C3 116.7(3) . . ?
C3 C2 C1 122.1(3) . . ?
F8 C32 C33 121.0(3) . . ?
F8 C32 C31 117.1(3) . . ?
C33 C32 C31 121.9(3) . . ?
C23 C24 H24 120.4 . . ?
C25 C24 H24 120.4 . . ?
C25 C24 C23 119.1(4) . . ?
F4 C5 C4 118.0(3) . . ?
F4 C5 C6 120.1(3) . . ?
C4 C5 C6 121.9(3) . . ?
C43 C48 H48 119.2 . . ?
C47 C48 C43 121.5(4) . . ?
C47 C48 H48 119.2 . . ?
C30 C31 C32 119.2(3) . . ?
F7 C31 C30 120.5(3) . . ?
F7 C31 C32 120.2(3) . . ?
F5 C29 C28 120.8(3) . . ?
F5 C29 C30 117.9(3) . . ?
C30 C29 C28 121.3(3) . . ?
C27 C26 H26 119.8 . . ?
C27 C26 C25 120.5(3) . . ?
C25 C26 H26 119.8 . . ?
C43 C44 H44 119.9 . . ?
C43 C44 C45 120.1(4) . . ?
C45 C44 H44 119.9 . . ?
C10 C11 H11 119.7 . . ?
C12 C11 C10 120.7(4) . . ?
C12 C11 H11 119.7 . . ?
C51 C52 H52 120.2 . . ?
C51 C52 C53 119.5(4) . . ?
C53 C52 H52 120.2 . . ?
C16 C21 H21 119.4 . . ?
C16 C21 C20 121.2(4) . . ?
C20 C21 H21 119.4 . . ?
C22 C23 H23 119.5 . . ?
C24 C23 C22 120.9(3) . . ?
C24 C23 H23 119.5 . . ?
C38 C39 H39 119.5 . . ?
C40 C39 H39 119.5 . . ?
C40 C39 C38 121.0(4) . . ?
C49 C50 H50 119.5 . . ?
C51 C50 C49 121.0(4) . . ?
C51 C50 H50 119.5 . . ?
C10 C15 H15 120.1 . . ?
C14 C15 C10 119.8(4) . . ?
C14 C15 H15 120.1 . . ?
C49 C54 H54 119.8 . . ?
C49 C54 C53 120.3(4) . . ?
C53 C54 H54 119.8 . . ?
C37 C42 H42 119.2 . . ?
C41 C42 C37 121.6(4) . . ?
C41 C42 H42 119.2 . . ?
C24 C25 C26 120.5(4) . . ?
C24 C25 H25 119.7 . . ?
C26 C25 H25 119.7 . . ?
C37 C38 C39 120.2(4) . . ?
C37 C38 H38 119.9 . . ?
C39 C38 H38 119.9 . . ?
C20 C19 H19 119.9 . . ?
C18 C19 H19 119.9 . . ?
C18 C19 C20 120.3(4) . . ?
C52 C51 C50 120.4(4) . . ?
C52 C51 H51 119.8 . . ?
C50 C51 H51 119.8 . . ?
C48 C47 H47 120.2 . . ?
C46 C47 C48 119.7(4) . . ?
C46 C47 H47 120.2 . . ?
C39 C40 H40 119.8 . . ?
C39 C40 C41 120.4(4) . . ?
C41 C40 H40 119.8 . . ?
C21 C20 H20 120.2 . . ?
C19 C20 C21 119.5(4) . . ?
C19 C20 H20 120.2 . . ?
C16 C17 H17 119.7 . . ?
C18 C17 C16 120.6(4) . . ?
C18 C17 H17 119.7 . . ?
C47 C46 H46 120.1 . . ?
C47 C46 C45 119.9(4) . . ?
C45 C46 H46 120.1 . . ?
C52 C53 C54 120.5(4) . . ?
C52 C53 H53 119.7 . . ?
C54 C53 H53 119.7 . . ?
C44 C45 H45 119.6 . . ?
C46 C45 C44 120.8(4) . . ?
C46 C45 H45 119.6 . . ?
C14 C13 H13 119.6 . . ?
C14 C13 C12 120.7(4) . . ?
C12 C13 H13 119.6 . . ?
C15 C14 H14 119.9 . . ?
C13 C14 C15 120.2(4) . . ?
C13 C14 H14 119.9 . . ?
C19 C18 C17 120.2(4) . . ?
C19 C18 H18 119.9 . . ?
C17 C18 H18 119.9 . . ?
C42 C41 H41 120.4 . . ?
C40 C41 C42 119.2(5) . . ?
C40 C41 H41 120.4 . . ?
C11 C12 H12 120.1 . . ?
C13 C12 C11 119.8(4) . . ?
C13 C12 H12 120.1 . . ?
H5AA C5AA H5AB 109.5 . . ?
H5AA C5AA H5AC 109.5 . . ?
H5AB C5AA H5AC 109.5 . . ?
C4AA C5AA H5AA 109.5 . . ?
C4AA C5AA H5AB 109.5 . . ?
C4AA C5AA H5AC 109.5 . . ?
H0AA C0AA H0AB 109.5 . . ?
H0AA C0AA H0AC 109.5 . . ?
H0AB C0AA H0AC 109.5 . . ?
C1AA C0AA H0AA 109.5 . . ?
C1AA C0AA H0AB 109.5 . . ?
C1AA C0AA H0AC 109.5 . . ?
C0AA C1AA H1AA 108.0 . . ?
C0AA C1AA H1AB 108.0 . . ?
C0AA C1AA C2AA 117.3(16) . . ?
H1AA C1AA H1AB 107.2 . . ?
C2AA C1AA H1AA 108.0 . . ?
C2AA C1AA H1AB 108.0 . . ?
C1AA C2AA H2AA 106.8 . . ?
C1AA C2AA H2AB 106.8 . . ?
C1AA C2AA C3AA 122.2(14) . . ?
H2AA C2AA H2AB 106.6 . . ?
C3AA C2AA H2AA 106.8 . . ?
C3AA C2AA H2AB 106.8 . . ?
C2AA C3AA H3AB 108.2 . . ?
C2AA C3AA H3AA 108.2 . . ?
H3AB C3AA H3AA 107.4 . . ?
C4AA C3AA C2AA 116.2(13) . . ?
C4AA C3AA H3AB 108.2 . . ?
C4AA C3AA H3AA 108.2 . . ?
C5AA C4AA C3AA 114.0(16) . . ?
C5AA C4AA H4AA 108.8 . . ?
C5AA C4AA H4AB 108.8 . . ?
C3AA C4AA H4AA 108.8 . . ?
C3AA C4AA H4AB 108.8 . . ?
H4AA C4AA H4AB 107.7 . . ?

loop_
_geom_bond_atom_site_label_1
_geom_bond_atom_site_label_2
_geom_bond_distance
_geom_bond_site_symmetry_2
_geom_bond_publ_flag
Ni1 P2 2.3292(8) . ?
Ni1 P1 2.2963(8) . ?
Ni1 C34 2.035(3) . ?
Ni1 C8 2.085(3) . ?
Ni1 C35 2.086(3) . ?
Ni1 C7 2.018(3) . ?
P2 C28 1.835(3) . ?
P2 C49 1.828(3) . ?
P2 C43 1.823(3) . ?
P1 C1 1.831(3) . ?
P1 C16 1.834(3) . ?
P1 C27 1.825(3) . ?
F1 C2 1.347(4) . ?
F8 C32 1.342(4) . ?
C34 H34 0.9800 . ?
C34 C33 1.487(4) . ?
C34 C35 1.405(4) . ?
F5 C29 1.342(4) . ?
C28 C33 1.405(4) . ?
C28 C29 1.383(4) . ?
F4 C5 1.340(4) . ?
F6 C30 1.355(4) . ?
C33 C32 1.377(4) . ?
C1 C6 1.403(4) . ?
C1 C2 1.384(4) . ?
C4 F3 1.334(4) . ?
C4 C3 1.373(5) . ?
C4 C5 1.370(5) . ?
O1 C9 1.218(4) . ?
F2 C3 1.346(4) . ?
C8 H8 0.9800 . ?
C8 C7 1.419(4) . ?
C8 C9 1.470(4) . ?
O2 C36 1.224(4) . ?
C16 C21 1.374(5) . ?
C16 C17 1.395(5) . ?
C35 H35 0.9800 . ?
C35 C36 1.476(4) . ?
C7 H7 0.9800 . ?
C7 C6 1.485(4) . ?
C49 C50 1.378(5) . ?
C49 C54 1.381(5) . ?
C9 C10 1.502(4) . ?
C6 C5 1.392(4) . ?
C43 C48 1.385(5) . ?
C43 C44 1.377(5) . ?
C30 C31 1.367(5) . ?
C30 C29 1.365(5) . ?
C27 C22 1.386(4) . ?
C27 C26 1.384(5) . ?
C37 C36 1.507(5) . ?
C37 C42 1.398(5) . ?
C37 C38 1.385(5) . ?
C22 H22 0.9300 . ?
C22 C23 1.380(5) . ?
C10 C11 1.391(5) . ?
C10 C15 1.395(5) . ?
F7 C31 1.339(4) . ?
C3 C2 1.366(5) . ?
C32 C31 1.384(5) . ?
C24 H24 0.9300 . ?
C24 C23 1.373(6) . ?
C24 C25 1.371(6) . ?
C48 H48 0.9300 . ?
C48 C47 1.380(6) . ?
C26 H26 0.9300 . ?
C26 C25 1.390(5) . ?
C44 H44 0.9300 . ?
C44 C45 1.387(6) . ?
C11 H11 0.9300 . ?
C11 C12 1.377(5) . ?
C52 H52 0.9300 . ?
C52 C51 1.361(6) . ?
C52 C53 1.363(6) . ?
C21 H21 0.9300 . ?
C21 C20 1.384(5) . ?
C23 H23 0.9300 . ?
C39 H39 0.9300 . ?
C39 C38 1.393(6) . ?
C39 C40 1.350(7) . ?
C50 H50 0.9300 . ?
C50 C51 1.374(5) . ?
C15 H15 0.9300 . ?
C15 C14 1.387(6) . ?
C54 H54 0.9300 . ?
C54 C53 1.384(5) . ?
C42 H42 0.9300 . ?
C42 C41 1.382(6) . ?
C25 H25 0.9300 . ?
C38 H38 0.9300 . ?
C19 H19 0.9300 . ?
C19 C20 1.373(6) . ?
C19 C18 1.367(7) . ?
C51 H51 0.9300 . ?
C47 H47 0.9300 . ?
C47 C46 1.361(7) . ?
C40 H40 0.9300 . ?
C40 C41 1.375(7) . ?
C20 H20 0.9300 . ?
C17 H17 0.9300 . ?
C17 C18 1.376(6) . ?
C46 H46 0.9300 . ?
C46 C45 1.365(7) . ?
C53 H53 0.9300 . ?
C45 H45 0.9300 . ?
C13 H13 0.9300 . ?
C13 C14 1.368(7) . ?
C13 C12 1.372(6) . ?
C14 H14 0.9300 . ?
C18 H18 0.9300 . ?
C41 H41 0.9300 . ?
C12 H12 0.9300 . ?
C5AA H5AA 0.9600 . ?
C5AA H5AB 0.9600 . ?
C5AA H5AC 0.9600 . ?
C5AA C4AA 1.364(13) . ?
C0AA H0AA 0.9600 . ?
C0AA H0AB 0.9600 . ?
C0AA H0AC 0.9600 . ?
C0AA C1AA 1.354(15) . ?
C1AA H1AA 0.9700 . ?
C1AA H1AB 0.9700 . ?
C1AA C2AA 1.424(14) . ?
C2AA H2AA 0.9700 . ?
C2AA H2AB 0.9700 . ?
C2AA C3AA 1.471(16) . ?
C3AA H3AB 0.9700 . ?
C3AA H3AA 0.9700 . ?
C3AA C4AA 1.438(16) . ?
C4AA H4AA 0.9700 . ?
C4AA H4AB 0.9700 . ?

loop_
_geom_torsion_atom_site_label_1
_geom_torsion_atom_site_label_2
_geom_torsion_atom_site_label_3
_geom_torsion_atom_site_label_4
_geom_torsion
_geom_torsion_site_symmetry_1
_geom_torsion_site_symmetry_2
_geom_torsion_site_symmetry_3
_geom_torsion_site_symmetry_4
_geom_torsion_publ_flag
Ni1 P2 C28 C33 10.8(2) . . . . ?
Ni1 P2 C28 C29 -161.1(3) . . . . ?
Ni1 P2 C49 C50 40.1(3) . . . . ?
Ni1 P2 C49 C54 -139.8(3) . . . . ?
Ni1 P2 C43 C48 61.2(3) . . . . ?
Ni1 P2 C43 C44 -116.0(3) . . . . ?
Ni1 P1 C1 C6 8.2(2) . . . . ?
Ni1 P1 C1 C2 -167.5(3) . . . . ?
Ni1 P1 C16 C21 14.9(3) . . . . ?
Ni1 P1 C16 C17 -166.2(3) . . . . ?
Ni1 P1 C27 C22 73.1(3) . . . . ?
Ni1 P1 C27 C26 -101.8(3) . . . . ?
Ni1 C34 C33 C28 -32.4(4) . . . . ?
Ni1 C34 C33 C32 147.4(3) . . . . ?
Ni1 C34 C35 C36 -101.8(3) . . . . ?
Ni1 C8 C7 C6 -107.7(3) . . . . ?
Ni1 C8 C9 O1 -68.7(4) . . . . ?
Ni1 C8 C9 C10 110.9(3) . . . . ?
Ni1 C35 C36 O2 -68.0(4) . . . . ?
Ni1 C35 C36 C37 112.9(3) . . . . ?
Ni1 C7 C6 C1 -19.0(4) . . . . ?
Ni1 C7 C6 C5 161.1(2) . . . . ?
P2 C28 C33 C34 12.0(4) . . . . ?
P2 C28 C33 C32 -167.8(3) . . . . ?
P2 C28 C29 F5 -12.4(5) . . . . ?
P2 C28 C29 C30 166.6(3) . . . . ?
P2 C49 C50 C51 -179.6(3) . . . . ?
P2 C49 C54 C53 179.5(3) . . . . ?
P2 C43 C48 C47 -176.5(3) . . . . ?
P2 C43 C44 C45 176.5(4) . . . . ?
P1 C1 C6 C7 5.5(4) . . . . ?
P1 C1 C6 C5 -174.6(2) . . . . ?
P1 C1 C2 F1 -4.5(5) . . . . ?
P1 C1 C2 C3 173.1(3) . . . . ?
P1 C16 C21 C20 -179.4(4) . . . . ?
P1 C16 C17 C18 178.5(4) . . . . ?
P1 C27 C22 C23 -176.0(3) . . . . ?
P1 C27 C26 C25 174.6(3) . . . . ?
F8 C32 C31 C30 178.0(3) . . . . ?
F8 C32 C31 F7 0.0(5) . . . . ?
C34 C33 C32 F8 -1.0(5) . . . . ?
C34 C33 C32 C31 178.8(3) . . . . ?
C34 C35 C36 O2 8.3(5) . . . . ?
C34 C35 C36 C37 -170.8(3) . . . . ?
C28 P2 C49 C50 -72.9(3) . . . . ?
C28 P2 C49 C54 107.2(3) . . . . ?
C28 P2 C43 C48 166.1(3) . . . . ?
C28 P2 C43 C44 -11.1(4) . . . . ?
C28 C33 C32 F8 178.8(3) . . . . ?
C28 C33 C32 C31 -1.4(5) . . . . ?
F6 C30 C31 F7 0.4(6) . . . . ?
F6 C30 C31 C32 -177.6(3) . . . . ?
F6 C30 C29 F5 0.0(5) . . . . ?
F6 C30 C29 C28 -179.1(3) . . . . ?
C33 C34 C35 Ni1 -103.0(3) . . . . ?
C33 C34 C35 C36 155.2(3) . . . . ?
C33 C28 C29 F5 176.1(3) . . . . ?
C33 C28 C29 C30 -4.9(5) . . . . ?
C33 C32 C31 C30 -1.8(6) . . . . ?
C33 C32 C31 F7 -179.8(3) . . . . ?
C1 P1 C16 C21 123.8(3) . . . . ?
C1 P1 C16 C17 -57.4(4) . . . . ?
C1 P1 C27 C22 -40.3(3) . . . . ?
C1 P1 C27 C26 144.9(3) . . . . ?
C1 C6 C5 F4 -179.9(3) . . . . ?
C1 C6 C5 C4 0.2(5) . . . . ?
C4 C3 C2 F1 179.2(3) . . . . ?
C4 C3 C2 C1 1.5(6) . . . . ?
O1 C9 C10 C11 -153.4(3) . . . . ?
O1 C9 C10 C15 25.7(4) . . . . ?
F2 C3 C2 F1 -0.1(5) . . . . ?
F2 C3 C2 C1 -177.9(3) . . . . ?
C8 C7 C6 C1 64.6(4) . . . . ?
C8 C7 C6 C5 -115.2(3) . . . . ?
C8 C9 C10 C11 26.9(5) . . . . ?
C8 C9 C10 C15 -154.0(3) . . . . ?
C16 P1 C1 C6 -112.5(2) . . . . ?
C16 P1 C1 C2 71.8(3) . . . . ?
C16 P1 C27 C22 -148.9(3) . . . . ?
C16 P1 C27 C26 36.3(3) . . . . ?
C16 C21 C20 C19 0.0(7) . . . . ?
C16 C17 C18 C19 1.9(8) . . . . ?
C35 C34 C33 C28 49.0(4) . . . . ?
C35 C34 C33 C32 -131.2(3) . . . . ?
C7 C8 C9 O1 6.6(5) . . . . ?
C7 C8 C9 C10 -173.8(3) . . . . ?
C7 C6 C5 F4 -0.1(5) . . . . ?
C7 C6 C5 C4 -179.9(3) . . . . ?
F3 C4 C3 F2 -0.6(6) . . . . ?
F3 C4 C3 C2 -180.0(3) . . . . ?
F3 C4 C5 F4 -0.7(5) . . . . ?
F3 C4 C5 C6 179.1(3) . . . . ?
C49 P2 C28 C33 145.5(2) . . . . ?
C49 P2 C28 C29 -26.5(3) . . . . ?
C49 P2 C43 C48 -84.4(3) . . . . ?
C49 P2 C43 C44 98.4(3) . . . . ?
C49 C50 C51 C52 0.5(6) . . . . ?
C49 C54 C53 C52 -0.2(6) . . . . ?
C9 C8 C7 Ni1 -103.3(3) . . . . ?
C9 C8 C7 C6 148.9(3) . . . . ?
C9 C10 C11 C12 179.5(3) . . . . ?
C9 C10 C15 C14 179.0(3) . . . . ?
C6 C1 C2 F1 180.0(3) . . . . ?
C6 C1 C2 C3 -2.4(5) . . . . ?
C43 P2 C28 C33 -106.4(2) . . . . ?
C43 P2 C28 C29 81.7(3) . . . . ?
C43 P2 C49 C50 177.7(3) . . . . ?
C43 P2 C49 C54 -2.2(3) . . . . ?
C43 C48 C47 C46 -1.1(7) . . . . ?
C43 C44 C45 C46 0.7(8) . . . . ?
C27 P1 C1 C6 140.1(2) . . . . ?
C27 P1 C1 C2 -35.6(3) . . . . ?
C27 P1 C16 C21 -128.5(3) . . . . ?
C27 P1 C16 C17 50.4(4) . . . . ?
C27 C22 C23 C24 1.9(5) . . . . ?
C27 C26 C25 C24 0.9(6) . . . . ?
C37 C42 C41 C40 -1.1(7) . . . . ?
C22 C27 C26 C25 -0.4(5) . . . . ?
C36 C37 C42 C41 -179.2(4) . . . . ?
C36 C37 C38 C39 -179.9(4) . . . . ?
C10 C11 C12 C13 1.1(6) . . . . ?
C10 C15 C14 C13 1.9(6) . . . . ?
C3 C4 C5 F4 179.0(3) . . . . ?
C3 C4 C5 C6 -1.1(6) . . . . ?
C2 C1 C6 C7 -178.4(3) . . . . ?
C2 C1 C6 C5 1.5(5) . . . . ?
C5 C4 C3 F2 179.6(3) . . . . ?
C5 C4 C3 C2 0.3(6) . . . . ?
C48 C43 C44 C45 -0.7(6) . . . . ?
C48 C47 C46 C45 1.1(7) . . . . ?
C31 C30 C29 F5 -179.3(3) . . . . ?
C31 C30 C29 C28 1.6(6) . . . . ?
C29 C28 C33 C34 -175.5(3) . . . . ?
C29 C28 C33 C32 4.7(5) . . . . ?
C29 C30 C31 F7 179.7(4) . . . . ?
C29 C30 C31 C32 1.8(6) . . . . ?
C26 C27 C22 C23 -1.0(5) . . . . ?
C44 C43 C48 C47 0.9(6) . . . . ?
C11 C10 C15 C14 -1.9(5) . . . . ?
C21 C16 C17 C18 -2.7(6) . . . . ?
C23 C24 C25 C26 0.0(7) . . . . ?
C39 C40 C41 C42 2.5(7) . . . . ?
C50 C49 C54 C53 -0.4(5) . . . . ?
C15 C10 C11 C12 0.5(6) . . . . ?
C54 C49 C50 C51 0.3(5) . . . . ?
C42 C37 C36 O2 176.2(4) . . . . ?
C42 C37 C36 C35 -4.7(5) . . . . ?
C42 C37 C38 C39 1.9(6) . . . . ?
C25 C24 C23 C22 -1.4(6) . . . . ?
C38 C37 C36 O2 -1.9(5) . . . . ?
C38 C37 C36 C35 177.2(3) . . . . ?
C38 C37 C42 C41 -1.1(6) . . . . ?
C38 C39 C40 C41 -1.7(8) . . . . ?
C51 C52 C53 C54 0.9(7) . . . . ?
C47 C46 C45 C44 -0.9(8) . . . . ?
C40 C39 C38 C37 -0.5(8) . . . . ?
C20 C19 C18 C17 -0.1(8) . . . . ?
C17 C16 C21 C20 1.7(6) . . . . ?
C53 C52 C51 C50 -1.1(6) . . . . ?
C14 C13 C12 C11 -1.1(7) . . . . ?
C18 C19 C20 C21 -0.9(8) . . . . ?
C12 C13 C14 C15 -0.4(7) . . . . ?
C0AA C1AA C2AA C3AA 159(2) . . . . ?
C1AA C2AA C3AA C4AA -172.8(19) . . . . ?
C2AA C3AA C4AA C5AA -177.0(17) . . . . ?
